data_4347447
loop_
_publ_author_name
'Ghosh, Tamal Kanti'
'Dutta, Ranjan'
'Ghosh, Pradyut'

_publ_section_title
;
 Unusual Recognition and Separation of Hydrated Metal Sulfates
 [M2(\m-SO4)2(H2O)n, M = Zn(II), Cd(II), Co(II), Mn(II)] by a Ditopic
 Receptor.
;
_journal_issue 7
_journal_name_full 'Inorganic chemistry'
_journal_page_first 3640
_journal_page_last 3652
_journal_paper_doi 10.1021/acs.inorgchem.6b00176
_journal_volume 55
_journal_year 2016
_chemical_formula_sum 'C38 H54 N10 O12 S2 Zn2'
_chemical_formula_weight 1037.77
_space_group_IT_number 2
_space_group_name_Hall '-P 1'
_space_group_name_H-M_alt 'P -1'
_symmetry_cell_setting triclinic
_symmetry_space_group_name_H-M 'P -1'
_atom_sites_solution_hydrogens geom
_atom_sites_solution_primary direct
_atom_sites_solution_secondary difmap
_audit_creation_method SHELXL-97
_cell_angle_alpha 78.6128(12)
_cell_angle_beta 73.7441(11)
_cell_angle_gamma 66.1009(11)
_cell_formula_units_Z 1
_cell_length_a 9.1081(5)
_cell_length_b 9.5838(5)
_cell_length_c 14.8352(8)
_cell_measurement_reflns_used 7182
_cell_measurement_temperature 150(2)
_cell_measurement_theta_max 30.76
_cell_measurement_theta_min 2.34
_cell_volume 1131.38(11)
_computing_cell_refinement 'Bruker SAINT'
_computing_data_collection 'Bruker APEX2'
_computing_data_reduction 'Bruker SAINT'
_computing_molecular_graphics 'MERCURY 3.2'
_computing_publication_material 'ORTEP 3V.2'
_computing_structure_refinement 'SHELXL-97 (Sheldrick, 2008)'
_computing_structure_solution 'SHELXS-97 (Sheldrick, 2008)'
_diffrn_ambient_temperature 150(2)
_diffrn_measured_fraction_theta_full 0.992
_diffrn_measured_fraction_theta_max 0.992
_diffrn_measurement_device_type 'Bruker APEX-II CCD'
_diffrn_measurement_method '\f and \w scans'
_diffrn_radiation_monochromator graphite
_diffrn_radiation_source 'fine-focus sealed tube'
_diffrn_radiation_type MoK\a
_diffrn_radiation_wavelength 0.71073
_diffrn_reflns_av_R_equivalents 0.0234
_diffrn_reflns_av_sigmaI/netI 0.0269
_diffrn_reflns_limit_h_max 10
_diffrn_reflns_limit_h_min -10
_diffrn_reflns_limit_k_max 11
_diffrn_reflns_limit_k_min -11
_diffrn_reflns_limit_l_max 17
_diffrn_reflns_limit_l_min -17
_diffrn_reflns_number 10841
_diffrn_reflns_theta_full 25.00
_diffrn_reflns_theta_max 25.00
_diffrn_reflns_theta_min 1.44
_exptl_absorpt_coefficient_mu 1.223
_exptl_absorpt_correction_T_max 0.8671
_exptl_absorpt_correction_T_min 0.7257
_exptl_absorpt_correction_type multi-scan
_exptl_absorpt_process_details SADABS
_exptl_crystal_colour colourless
_exptl_crystal_density_diffrn 1.523
_exptl_crystal_density_method 'not measured'
_exptl_crystal_description block
_exptl_crystal_F_000 540
_exptl_crystal_size_max 0.28
_exptl_crystal_size_mid 0.16
_exptl_crystal_size_min 0.12
_refine_diff_density_max 0.686
_refine_diff_density_min -0.513
_refine_diff_density_rms 0.083
_refine_ls_extinction_method none
_refine_ls_goodness_of_fit_ref 1.070
_refine_ls_hydrogen_treatment mixed
_refine_ls_matrix_type full
_refine_ls_number_parameters 292
_refine_ls_number_reflns 3945
_refine_ls_number_restraints 0
_refine_ls_restrained_S_all 1.070
_refine_ls_R_factor_all 0.0325
_refine_ls_R_factor_gt 0.0301
_refine_ls_shift/su_max 0.001
_refine_ls_shift/su_mean 0.000
_refine_ls_structure_factor_coef Fsqd
_refine_ls_weighting_details 'calc w=1/[\s^2^(Fo^2^)+(0.0600P)^2^+0.7902P] where P=(Fo^2^+2Fc^2^)/3'
_refine_ls_weighting_scheme calc
_refine_ls_wR_factor_gt 0.0927
_refine_ls_wR_factor_ref 0.0950
_reflns_number_gt 3680
_reflns_number_total 3945
_reflns_threshold_expression >2sigma(I)
_cod_data_source_file ic6b00176_si_002.cif
_cod_data_source_block Complex1
_cod_depositor_comments
;
The following automatic conversions were performed:

data item '_exptl_absorpt_correction_type' value 'MULTI-SCAN' was
changed to 'multi-scan' in accordance with the
/home/saulius/struct/COD-crude-data/automatic-downloads/DataCite-retrospective/ACS/depositions/lib/dictionaries/cif_core.dic
dictionary named 'cif_core.dic' version 2.4.2 last updated on
2011-04-26.

data item '_symmetry_cell_setting' value 'Triclinic' was changed to
'triclinic' in accordance with the
/home/saulius/struct/COD-crude-data/automatic-downloads/DataCite-retrospective/ACS/depositions/lib/dictionaries/cif_core.dic
dictionary named 'cif_core.dic' version 2.4.2 last updated on
2011-04-26.

Automatic conversion script
Id: cif_fix_values 6909 2019-04-08 15:41:33Z antanas 
;
_cod_original_sg_symbol_H-M P-1
_cod_database_code 4347447

loop_
_symmetry_equiv_pos_as_xyz
'x, y, z'
'-x, -y, -z'

loop_
_atom_site_label
_atom_site_type_symbol
_atom_site_fract_x
_atom_site_fract_y
_atom_site_fract_z
_atom_site_U_iso_or_equiv
_atom_site_adp_type
_atom_site_occupancy
_atom_site_symmetry_multiplicity
_atom_site_calc_flag
_atom_site_refinement_flags
Zn1 Zn 0.12884(3) 0.09151(3) 0.360983(17) 0.01379(11) Uani 1 1 d .
S1 S -0.12087(7) 0.23890(6) 0.53664(4) 0.01313(15) Uani 1 1 d .
N2 N 0.1480(2) 0.3203(2) 0.29770(13) 0.0153(4) Uani 1 1 d .
C7 C 0.2172(3) 0.2905(3) 0.19759(17) 0.0184(5) Uani 1 1 d .
H7A H 0.3305 0.2187 0.1896 0.022 Uiso 1 1 calc R
H7B H 0.2158 0.3852 0.1590 0.022 Uiso 1 1 calc R
C5 C 0.3986(3) 0.1852(3) 0.35920(16) 0.0178(5) Uani 1 1 d .
C1 C 0.4730(3) -0.0784(3) 0.39236(16) 0.0194(5) Uani 1 1 d .
H1 H 0.4467 -0.1649 0.4001 0.023 Uiso 1 1 calc R
C8 C 0.1161(3) 0.2250(3) 0.16713(16) 0.0176(5) Uani 1 1 d .
C2 C 0.6258(3) -0.0971(3) 0.40167(17) 0.0233(6) Uani 1 1 d .
H2 H 0.7014 -0.1940 0.4155 0.028 Uiso 1 1 calc R
C16 C 0.4592(3) 0.7243(3) 0.12506(17) 0.0224(6) Uani 1 1 d .
C12 C -0.0119(3) 0.0489(3) 0.20712(18) 0.0211(5) Uani 1 1 d .
H12 H -0.0371 -0.0283 0.2492 0.025 Uiso 1 1 calc R
C6 C 0.2670(3) 0.3387(3) 0.33938(18) 0.0194(5) Uani 1 1 d .
H6A H 0.2099 0.3867 0.3977 0.023 Uiso 1 1 calc R
H6B H 0.3179 0.4051 0.2964 0.023 Uiso 1 1 calc R
C11 C -0.0659(4) 0.0902(3) 0.1243(2) 0.0297(6) Uani 1 1 d .
H11 H -0.1274 0.0425 0.1110 0.036 Uiso 1 1 calc R
C3 C 0.6646(3) 0.0325(3) 0.38986(18) 0.0248(6) Uani 1 1 d .
H3 H 0.7660 0.0238 0.3976 0.030 Uiso 1 1 calc R
C4 C 0.5510(3) 0.1747(3) 0.36652(18) 0.0231(5) Uani 1 1 d .
H4 H 0.5769 0.2619 0.3559 0.028 Uiso 1 1 calc R
C9 C 0.0662(3) 0.2710(3) 0.08294(18) 0.0260(6) Uani 1 1 d .
H9 H 0.0950 0.3467 0.0411 0.031 Uiso 1 1 calc R
C10 C -0.0268(4) 0.2040(3) 0.06100(19) 0.0320(7) Uani 1 1 d .
H10 H -0.0624 0.2348 0.0048 0.038 Uiso 1 1 calc R
N1 N 0.0755(2) 0.1159(2) 0.22933(13) 0.0164(4) Uani 1 1 d .
N3 N 0.3594(2) 0.0598(2) 0.37251(13) 0.0162(4) Uani 1 1 d .
N6 N 0.0702(3) 0.6688(2) 0.25032(14) 0.0189(4) Uani 1 1 d .
H6 H 0.0526 0.7146 0.2988 0.023 Uiso 1 1 calc R
N5 N 0.3058(3) 0.7231(2) 0.19236(14) 0.0202(4) Uani 1 1 d .
H5 H 0.2815 0.7599 0.2453 0.024 Uiso 1 1 calc R
C19 C 0.5312(4) 0.8036(3) 0.1704(2) 0.0291(6) Uani 1 1 d .
H19A H 0.4525 0.9047 0.1831 0.044 Uiso 1 1 calc R
H19B H 0.6299 0.8107 0.1283 0.044 Uiso 1 1 calc R
H19C H 0.5566 0.7455 0.2284 0.044 Uiso 1 1 calc R
C17 C 0.4225(4) 0.8164(3) 0.03123(19) 0.0319(6) Uani 1 1 d .
H17A H 0.3843 0.7631 0.0001 0.048 Uiso 1 1 calc R
H17B H 0.5211 0.8278 -0.0083 0.048 Uiso 1 1 calc R
H17C H 0.3391 0.9158 0.0434 0.048 Uiso 1 1 calc R
C18 C 0.5789(4) 0.5593(3) 0.1098(2) 0.0337(7) Uani 1 1 d .
H18A H 0.5995 0.5042 0.1693 0.051 Uiso 1 1 calc R
H18B H 0.6807 0.5602 0.0684 0.051 Uiso 1 1 calc R
H18C H 0.5316 0.5099 0.0820 0.051 Uiso 1 1 calc R
C15 C 0.2006(3) 0.6681(3) 0.17660(16) 0.0181(5) Uani 1 1 d .
C14 C -0.0389(3) 0.5939(3) 0.24830(17) 0.0193(5) Uani 1 1 d .
H14A H -0.0201 0.5714 0.1842 0.023 Uiso 1 1 calc R
H14B H -0.1519 0.6646 0.2658 0.023 Uiso 1 1 calc R
C13 C -0.0178(3) 0.4456(3) 0.31337(17) 0.0179(5) Uani 1 1 d .
H13A H -0.0463 0.4707 0.3778 0.022 Uiso 1 1 calc R
H13B H -0.0970 0.4059 0.3076 0.022 Uiso 1 1 calc R
O2 O -0.0845(2) 0.16028(18) 0.45077(11) 0.0175(4) Uani 1 1 d .
O5 O -0.2605(2) 0.3832(2) 0.53350(12) 0.0239(4) Uani 1 1 d .
O3 O -0.1675(2) 0.13777(18) 0.62108(11) 0.0205(4) Uani 1 1 d .
O4 O 0.0239(2) 0.2615(2) 0.54306(12) 0.0235(4) Uani 1 1 d .
O1 O 0.2181(2) 0.6214(2) 0.10076(12) 0.0225(4) Uani 1 1 d .
O6 O 0.4064(2) 0.4743(2) 0.62769(14) 0.0363(5) Uani 1 1 d .

loop_
_atom_site_aniso_label
_atom_site_aniso_U_11
_atom_site_aniso_U_22
_atom_site_aniso_U_33
_atom_site_aniso_U_23
_atom_site_aniso_U_13
_atom_site_aniso_U_12
Zn1 0.01490(18) 0.01477(16) 0.01207(16) -0.00074(10) -0.00286(11) -0.00625(12)
S1 0.0133(3) 0.0131(3) 0.0124(3) -0.0012(2) -0.0028(2) -0.0045(2)
N2 0.0125(10) 0.0174(10) 0.0147(10) -0.0027(8) -0.0014(8) -0.0049(8)
C7 0.0179(13) 0.0168(11) 0.0163(12) -0.0005(9) 0.0010(10) -0.0059(10)
C5 0.0176(13) 0.0215(12) 0.0145(11) -0.0024(9) -0.0033(10) -0.0075(10)
C1 0.0217(13) 0.0188(11) 0.0160(12) -0.0037(9) -0.0044(10) -0.0048(10)
C8 0.0149(12) 0.0164(11) 0.0156(11) -0.0041(9) -0.0016(10) 0.0002(10)
C2 0.0184(14) 0.0265(13) 0.0193(12) -0.0076(10) -0.0057(10) 0.0007(11)
C16 0.0230(14) 0.0244(13) 0.0195(13) -0.0028(10) -0.0023(11) -0.0098(11)
C12 0.0213(14) 0.0196(12) 0.0220(12) -0.0060(10) -0.0042(10) -0.0058(10)
C6 0.0198(13) 0.0176(12) 0.0226(12) -0.0016(9) -0.0033(10) -0.0099(10)
C11 0.0294(16) 0.0330(15) 0.0320(15) -0.0099(12) -0.0142(12) -0.0090(12)
C3 0.0140(13) 0.0393(15) 0.0213(13) -0.0075(11) -0.0031(10) -0.0087(12)
C4 0.0212(14) 0.0309(14) 0.0207(13) -0.0030(10) -0.0024(11) -0.0144(12)
C9 0.0289(15) 0.0268(13) 0.0162(12) 0.0016(10) -0.0032(11) -0.0069(12)
C10 0.0351(17) 0.0379(16) 0.0214(13) -0.0038(12) -0.0153(12) -0.0057(13)
N1 0.0172(11) 0.0157(9) 0.0145(9) -0.0036(8) -0.0021(8) -0.0042(8)
N3 0.0155(10) 0.0183(10) 0.0148(10) -0.0026(8) -0.0032(8) -0.0059(8)
N6 0.0248(12) 0.0175(10) 0.0146(10) -0.0041(8) -0.0010(9) -0.0093(9)
N5 0.0216(12) 0.0249(11) 0.0142(10) -0.0073(8) -0.0003(8) -0.0087(9)
C19 0.0272(15) 0.0387(15) 0.0261(14) -0.0065(12) -0.0012(12) -0.0183(13)
C17 0.0382(17) 0.0376(16) 0.0222(14) 0.0030(12) -0.0045(12) -0.0205(14)
C18 0.0273(16) 0.0304(15) 0.0369(16) -0.0100(12) -0.0002(13) -0.0057(13)
C15 0.0228(14) 0.0121(11) 0.0173(12) 0.0009(9) -0.0068(10) -0.0038(10)
C14 0.0184(13) 0.0191(12) 0.0187(12) -0.0024(9) -0.0053(10) -0.0042(10)
C13 0.0158(13) 0.0170(11) 0.0199(12) -0.0033(9) -0.0024(10) -0.0054(10)
O2 0.0198(9) 0.0221(8) 0.0130(8) -0.0034(6) -0.0015(7) -0.0111(7)
O5 0.0205(10) 0.0212(9) 0.0202(9) -0.0010(7) -0.0033(7) 0.0007(7)
O3 0.0301(10) 0.0169(8) 0.0144(8) -0.0025(6) -0.0012(7) -0.0108(8)
O4 0.0178(9) 0.0323(10) 0.0248(9) -0.0063(8) -0.0047(8) -0.0123(8)
O1 0.0320(11) 0.0252(9) 0.0129(8) -0.0022(7) -0.0042(7) -0.0135(8)
O6 0.0237(11) 0.0450(12) 0.0280(10) 0.0050(9) -0.0020(8) -0.0070(9)

loop_
_atom_type_symbol
_atom_type_description
_atom_type_scat_dispersion_real
_atom_type_scat_dispersion_imag
_atom_type_scat_source
C C 0.0033 0.0016 'International Tables Vol C Tables 4.2.6.8 and 6.1.1.4'
H H 0.0000 0.0000 'International Tables Vol C Tables 4.2.6.8 and 6.1.1.4'
N N 0.0061 0.0033 'International Tables Vol C Tables 4.2.6.8 and 6.1.1.4'
O O 0.0106 0.0060 'International Tables Vol C Tables 4.2.6.8 and 6.1.1.4'
S S 0.1246 0.1234 'International Tables Vol C Tables 4.2.6.8 and 6.1.1.4'
Zn Zn 0.2839 1.4301 'International Tables Vol C Tables 4.2.6.8 and 6.1.1.4'

loop_
_geom_angle_atom_site_label_1
_geom_angle_atom_site_label_2
_geom_angle_atom_site_label_3
_geom_angle
_geom_angle_site_symmetry_1
_geom_angle_site_symmetry_3
O2 Zn1 N3 130.74(7) . .
O2 Zn1 O3 97.29(7) . 2_556
N3 Zn1 O3 95.14(7) . 2_556
O2 Zn1 N1 105.98(7) . .
N3 Zn1 N1 121.16(8) . .
O3 Zn1 N1 91.43(7) 2_556 .
O2 Zn1 N2 100.30(7) . .
N3 Zn1 N2 77.92(7) . .
O3 Zn1 N2 161.38(7) 2_556 .
N1 Zn1 N2 77.92(7) . .
O4 S1 O5 111.75(11) . .
O4 S1 O2 110.24(10) . .
O5 S1 O2 109.35(10) . .
O4 S1 O3 109.34(10) . .
O5 S1 O3 108.36(10) . .
O2 S1 O3 107.68(9) . .
C6 N2 C7 111.45(19) . .
C6 N2 C13 114.20(18) . .
C7 N2 C13 112.86(18) . .
C6 N2 Zn1 106.60(14) . .
C7 N2 Zn1 100.16(13) . .
C13 N2 Zn1 110.49(14) . .
N2 C7 C8 109.16(19) . .
N3 C5 C4 121.5(2) . .
N3 C5 C6 117.3(2) . .
C4 C5 C6 121.1(2) . .
N3 C1 C2 122.9(2) . .
N1 C8 C9 121.4(2) . .
N1 C8 C7 114.8(2) . .
C9 C8 C7 123.8(2) . .
C1 C2 C3 118.3(2) . .
N5 C16 C19 106.0(2) . .
N5 C16 C18 109.6(2) . .
C19 C16 C18 110.2(2) . .
N5 C16 C17 110.7(2) . .
C19 C16 C17 109.1(2) . .
C18 C16 C17 111.1(2) . .
N1 C12 C11 122.5(2) . .
N2 C6 C5 110.78(19) . .
C12 C11 C10 118.7(3) . .
C4 C3 C2 119.4(2) . .
C5 C4 C3 119.1(2) . .
C8 C9 C10 119.7(2) . .
C9 C10 C11 118.8(2) . .
C12 N1 C8 118.9(2) . .
C12 N1 Zn1 125.93(16) . .
C8 N1 Zn1 114.56(15) . .
C1 N3 C5 118.7(2) . .
C1 N3 Zn1 123.71(17) . .
C5 N3 Zn1 117.62(16) . .
C15 N6 C14 121.4(2) . .
C15 N5 C16 124.6(2) . .
O1 C15 N5 123.1(2) . .
O1 C15 N6 121.3(2) . .
N5 C15 N6 115.6(2) . .
N6 C14 C13 114.5(2) . .
N2 C13 C14 117.2(2) . .
S1 O2 Zn1 125.46(10) . .
S1 O3 Zn1 131.79(10) . 2_556

loop_
_geom_bond_atom_site_label_1
_geom_bond_atom_site_label_2
_geom_bond_distance
_geom_bond_site_symmetry_2
Zn1 O2 1.9608(17) .
Zn1 N3 2.048(2) .
Zn1 O3 2.0536(16) 2_556
Zn1 N1 2.0892(19) .
Zn1 N2 2.264(2) .
S1 O4 1.4507(18) .
S1 O5 1.4542(18) .
S1 O2 1.4970(16) .
S1 O3 1.4984(17) .
N2 C6 1.470(3) .
N2 C7 1.477(3) .
N2 C13 1.490(3) .
C7 C8 1.503(3) .
C5 N3 1.351(3) .
C5 C4 1.385(4) .
C5 C6 1.511(3) .
C1 N3 1.349(3) .
C1 C2 1.372(4) .
C8 N1 1.351(3) .
C8 C9 1.378(4) .
C2 C3 1.391(4) .
C16 N5 1.475(3) .
C16 C19 1.520(4) .
C16 C18 1.532(4) .
C16 C17 1.538(4) .
C12 N1 1.341(3) .
C12 C11 1.378(4) .
C11 C10 1.386(4) .
C3 C4 1.385(4) .
C9 C10 1.383(4) .
N6 C15 1.370(3) .
N6 C14 1.451(3) .
N5 C15 1.354(3) .
C15 O1 1.238(3) .
C14 C13 1.526(3) .
O3 Zn1 2.0536(16) 2_556
